data_1518965
loop_
_publ_author_name
'Ritter, K.'
'Pehlken, C.'
'Sorsche, D.'
'Rau, S.'

_publ_section_title
;
 Optimized synthesis of a tert-butyl-phenyl-substituted
 tetrapyridophenazine ligand and its Ru(ii) complexes and determination of
 dimerization behaviour of the complexes through supramolecular
 &quot;Fingerhakel&quot;.
;
_journal_issue 19
_journal_name_full 'Dalton transactions (Cambridge, England : 2003)'
_journal_page_first 8889
_journal_page_last 8905
_journal_paper_doi 10.1039/c5dt00214a
_journal_volume 44
_journal_year 2015
_chemical_formula_moiety 'C32 H32 N2'
_chemical_formula_sum 'C32 H32 N2'
_chemical_formula_weight 444.59
_space_group_IT_number 14
_symmetry_cell_setting monoclinic
_symmetry_Int_Tables_number 14
_symmetry_space_group_name_Hall '-P 2yn'
_symmetry_space_group_name_H-M 'P 1 21/n 1'
_atom_sites_solution_hydrogens geom
_audit_creation_date 2014-04-11T14:12:09-00:00
_audit_creation_method 'WinGX routine CIF_UPDATE'
_audit_update_record
;
2015-02-27 deposited with the CCDC.
2015-03-26 downloaded from the CCDC.
;
_cell_angle_alpha 90
_cell_angle_beta 115.158(8)
_cell_angle_gamma 90
_cell_formula_units_Z 4
_cell_length_a 16.2831(12)
_cell_length_b 9.4620(5)
_cell_length_c 17.5232(11)
_cell_measurement_reflns_used 2164
_cell_measurement_temperature 180(2)
_cell_measurement_theta_max 74.1217
_cell_measurement_theta_min 2.9983
_cell_volume 2443.7(3)
_computing_cell_refinement
;
        CrysAlisPro, Agilent Technologies,
        Version 1.171.36.32 (release 02-08-2013 CrysAlis171 .NET)
        (compiled Aug  2 2013,16:46:58)
;
_computing_data_collection
;
        CrysAlisPro, Agilent Technologies,
        Version 1.171.36.32 (release 02-08-2013 CrysAlis171 .NET)
        (compiled Aug  2 2013,16:46:58)
;
_computing_data_reduction
;
        CrysAlisPro, Agilent Technologies,
        Version 1.171.36.32 (release 02-08-2013 CrysAlis171 .NET)
        (compiled Aug  2 2013,16:46:58)
;
_computing_structure_refinement 'SHELXL-2013 (Sheldrick, 2013)'
_diffrn_ambient_temperature 180(2)
_diffrn_detector_area_resol_mean 10.3385
_diffrn_measured_fraction_theta_full 0.996
_diffrn_measured_fraction_theta_max 0.965
_diffrn_measurement_device_type 'SuperNova, Dual, Cu at zero, Atlas'
_diffrn_measurement_method '\w scans'
_diffrn_orient_matrix_UB_11 0.069195
_diffrn_orient_matrix_UB_12 -0.0194045
_diffrn_orient_matrix_UB_13 -0.0377304
_diffrn_orient_matrix_UB_21 0.0264859
_diffrn_orient_matrix_UB_22 -0.1451591
_diffrn_orient_matrix_UB_23 0.0432855
_diffrn_orient_matrix_UB_31 -0.0737969
_diffrn_orient_matrix_UB_32 -0.070959
_diffrn_orient_matrix_UB_33 -0.0783398
_diffrn_radiation_monochromator mirror
_diffrn_radiation_probe x-ray
_diffrn_radiation_type CuK\a
_diffrn_radiation_wavelength 1.54178
_diffrn_reflns_av_R_equivalents 0.0306
_diffrn_reflns_av_unetI/netI 0.0523
_diffrn_reflns_Laue_measured_fraction_full 0.996
_diffrn_reflns_Laue_measured_fraction_max 0.965
_diffrn_reflns_limit_h_max 16
_diffrn_reflns_limit_h_min -20
_diffrn_reflns_limit_k_max 11
_diffrn_reflns_limit_k_min -11
_diffrn_reflns_limit_l_max 21
_diffrn_reflns_limit_l_min -21
_diffrn_reflns_number 10148
_diffrn_reflns_point_group_measured_fraction_full 0.996
_diffrn_reflns_point_group_measured_fraction_max 0.965
_diffrn_reflns_theta_full 67.679
_diffrn_reflns_theta_max 74.114
_diffrn_reflns_theta_min 7.604
_exptl_absorpt_coefficient_mu 0.531
_exptl_absorpt_correction_T_max 1
_exptl_absorpt_correction_T_min 0.89918
_exptl_absorpt_correction_type multi-scan
_exptl_absorpt_process_details
;
        CrysAlisPro, Agilent Technologies,
        Version 1.171.36.32 (release 02-08-2013 CrysAlis171 .NET)
        (compiled Aug  2 2013,16:46:58)
        Empirical absorption correction using spherical harmonics,
 implemented in SCALE3 ABSPACK scaling algorithm.
;
_exptl_crystal_colour colourless
_exptl_crystal_density_diffrn 1.208
_exptl_crystal_description fragment
_exptl_crystal_F_000 952
_exptl_crystal_size_max 0.2384
_exptl_crystal_size_mid 0.0985
_exptl_crystal_size_min 0.0427
_refine_diff_density_max 0.486
_refine_diff_density_min -0.231
_refine_diff_density_rms 0.055
_refine_ls_extinction_method none
_refine_ls_goodness_of_fit_ref 1.037
_refine_ls_hydrogen_treatment constr
_refine_ls_matrix_type full
_refine_ls_number_parameters 335
_refine_ls_number_reflns 4800
_refine_ls_number_restraints 0
_refine_ls_restrained_S_all 1.037
_refine_ls_R_factor_all 0.098
_refine_ls_R_factor_gt 0.067
_refine_ls_shift/su_max 0
_refine_ls_shift/su_mean 0
_refine_ls_structure_factor_coef Fsqd
_refine_ls_weighting_details
;
 w=1/[\s^2^(Fo^2^)+(0.1244P)^2^+0.3933P]
 where P=(Fo^2^+2Fc^2^)/3
;
_refine_ls_weighting_scheme calc
_refine_ls_wR_factor_gt 0.187
_refine_ls_wR_factor_ref 0.2194
_reflns_number_gt 3180
_reflns_number_total 4800
_reflns_threshold_expression 'I > 2\s(I)'
_cod_data_source_file c5dt00214a2.cif
_cod_data_source_block phen(tbp)2
_cod_depositor_comments 'Adding full bibliography for 1518963--1518971.cif.'
_cod_original_sg_symbol_H-M 'P 21/n'
_cod_database_code 1518965

loop_
_symmetry_equiv_pos_as_xyz
'x, y, z'
'-x+1/2, y+1/2, -z+1/2'
'-x, -y, -z'
'x-1/2, -y-1/2, z-1/2'

loop_
_atom_site_label
_atom_site_type_symbol
_atom_site_fract_x
_atom_site_fract_y
_atom_site_fract_z
_atom_site_U_iso_or_equiv
_atom_site_adp_type
_atom_site_occupancy
_atom_site_calc_flag
_atom_site_disorder_assembly
_atom_site_disorder_group
C76A C -0.2194(4) 0.1951(7) -0.5236(3) 0.0561(15) Uani 0.521(6) d A 1
H1A1 H -0.2575 0.231 -0.4986 0.084 Uiso 0.521(6) calc A 1
H1A2 H -0.2099 0.0957 -0.5123 0.084 Uiso 0.521(6) calc A 1
H1A3 H -0.2482 0.2104 -0.5834 0.084 Uiso 0.521(6) calc A 1
C77A C -0.1512(5) 0.4347(6) -0.5114(3) 0.0644(19) Uani 0.521(6) d A 1
H2A1 H -0.1904 0.469 -0.4872 0.097 Uiso 0.521(6) calc A 1
H2A2 H -0.1817 0.4416 -0.5717 0.097 Uiso 0.521(6) calc A 1
H2A3 H -0.0968 0.4905 -0.4912 0.097 Uiso 0.521(6) calc A 1
C75A C -0.0660(5) 0.2214(10) -0.5213(4) 0.073(2) Uani 0.521(6) d A 1
H3A1 H -0.095 0.233 -0.5814 0.109 Uiso 0.521(6) calc A 1
H3A2 H -0.0535 0.1231 -0.5079 0.109 Uiso 0.521(6) calc A 1
H3A3 H -0.0103 0.2738 -0.4985 0.109 Uiso 0.521(6) calc A 1
C76B C -0.1039(6) 0.1295(8) -0.5213(4) 0.070(2) Uani 0.479(6) d A 2
H1B1 H -0.04 0.1102 -0.4934 0.105 Uiso 0.479(6) calc A 2
H1B2 H -0.1217 0.1393 -0.5808 0.105 Uiso 0.479(6) calc A 2
H1B3 H -0.137 0.0529 -0.5116 0.105 Uiso 0.479(6) calc A 2
C77B C -0.2219(5) 0.3020(12) -0.5274(4) 0.073(3) Uani 0.479(6) d A 2
H2B1 H -0.2399 0.3077 -0.587 0.11 Uiso 0.479(6) calc A 2
H2B2 H -0.235 0.39 -0.5076 0.11 Uiso 0.479(6) calc A 2
H2B3 H -0.2548 0.2273 -0.5157 0.11 Uiso 0.479(6) calc A 2
C75B C -0.0678(5) 0.3868(7) -0.5023(4) 0.066(2) Uani 0.479(6) d A 2
H3B1 H -0.0048 0.3626 -0.4729 0.098 Uiso 0.479(6) calc A 2
H3B2 H -0.0784 0.4771 -0.4831 0.098 Uiso 0.479(6) calc A 2
H3B3 H -0.0842 0.3912 -0.5618 0.098 Uiso 0.479(6) calc A 2
C2 C 0.12344(16) 0.2866(2) 0.27082(15) 0.0418(6) Uani 1 d . .
H1 H 0.1125 0.3602 0.3004 0.05 Uiso 1 calc . .
C3 C 0.17041(15) 0.1665(3) 0.31790(14) 0.0390(5) Uani 1 d . .
C4 C 0.18325(15) 0.0572(2) 0.27181(14) 0.0387(5) Uani 1 d . .
H3 H 0.2127 -0.0246 0.2993 0.046 Uiso 1 calc . .
C20 C 0.15276(15) 0.0677(2) 0.18470(14) 0.0368(5) Uani 1 d . .
C19 C 0.10843(15) 0.1942(2) 0.14446(14) 0.0359(5) Uani 1 d . .
C30 C 0.07800(14) 0.2085(2) 0.05475(14) 0.0344(5) Uani 1 d . .
C29 C 0.09207(15) 0.0950(2) 0.00871(14) 0.0360(5) Uani 1 d . .
C15 C 0.06076(15) 0.1090(2) -0.07792(14) 0.0373(5) Uani 1 d . .
H8 H 0.0689 0.0353 -0.1092 0.045 Uiso 1 calc . .
C16 C 0.01727(15) 0.2323(2) -0.11859(14) 0.0373(5) Uani 1 d . .
C17 C 0.00817(15) 0.3397(2) -0.06618(14) 0.0373(5) Uani 1 d . .
H10 H -0.02 0.4232 -0.0921 0.045 Uiso 1 calc . .
C21 C 0.16482(15) -0.0442(2) 0.13555(14) 0.0390(5) Uani 1 d . .
H11 H 0.193 -0.1273 0.1622 0.047 Uiso 1 calc . .
C28 C 0.13630(15) -0.0320(2) 0.05170(14) 0.0387(5) Uani 1 d . .
H12 H 0.1452 -0.1062 0.0213 0.046 Uiso 1 calc . .
C46 C -0.01855(16) 0.2461(2) -0.21068(14) 0.0373(5) Uani 1 d . .
C47 C 0.02581(17) 0.1838(3) -0.25472(15) 0.0456(6) Uani 1 d . .
H14 H 0.08 0.136 -0.2248 0.055 Uiso 1 calc . .
C48 C -0.00820(17) 0.1910(3) -0.34135(15) 0.0463(6) Uani 1 d . .
H15 H 0.0234 0.1476 -0.3684 0.056 Uiso 1 calc . .
C49 C -0.08901(16) 0.2621(3) -0.38945(14) 0.0404(5) Uani 1 d . .
C50 C -0.13293(16) 0.3253(3) -0.34485(15) 0.0433(6) Uani 1 d . .
H17 H -0.1871 0.3733 -0.3747 0.052 Uiso 1 calc . .
C51 C -0.09875(16) 0.3189(2) -0.25810(15) 0.0411(5) Uani 1 d . .
H18 H -0.1296 0.3639 -0.2308 0.049 Uiso 1 calc . .
C40 C 0.20644(16) 0.1653(2) 0.41053(14) 0.0389(5) Uani 1 d . .
C45 C 0.29324(16) 0.1137(3) 0.46028(15) 0.0445(6) Uani 1 d . .
H20 H 0.3276 0.075 0.4345 0.053 Uiso 1 calc . .
C41 C 0.15795(19) 0.2189(4) 0.45241(16) 0.0599(8) Uani 1 d . .
H21 H 0.0998 0.254 0.4212 0.072 Uiso 1 calc . .
C42 C 0.19353(19) 0.2216(3) 0.53931(16) 0.0593(8) Uani 1 d . .
H22 H 0.1585 0.2579 0.565 0.071 Uiso 1 calc . .
C43 C 0.28010(16) 0.1718(2) 0.58948(14) 0.0401(5) Uani 1 d . .
C44 C 0.32873(17) 0.1191(3) 0.54697(16) 0.0491(6) Uani 1 d . .
H24 H 0.3874 0.0863 0.5782 0.059 Uiso 1 calc . .
C70 C 0.32019(17) 0.1777(3) 0.68559(15) 0.0447(6) Uani 1 d . .
C73 C 0.3855(2) 0.0531(3) 0.72563(17) 0.0663(8) Uani 1 d . .
H26A H 0.4094 0.0592 0.7859 0.099 Uiso 1 calc . .
H26B H 0.4344 0.057 0.7089 0.099 Uiso 1 calc . .
H26C H 0.3533 -0.0344 0.707 0.099 Uiso 1 calc . .
C72 C 0.2462(2) 0.1749(4) 0.71716(18) 0.0708(9) Uani 1 d . .
H27A H 0.2735 0.1786 0.7776 0.106 Uiso 1 calc . .
H27B H 0.2116 0.0895 0.6987 0.106 Uiso 1 calc . .
H27C H 0.207 0.255 0.6951 0.106 Uiso 1 calc . .
C71 C 0.3753(2) 0.3152(3) 0.71414(18) 0.0623(8) Uani 1 d . .
H28A H 0.4011 0.3215 0.7745 0.093 Uiso 1 calc . .
H28B H 0.3361 0.3947 0.69 0.093 Uiso 1 calc . .
H28C H 0.423 0.3151 0.6957 0.093 Uiso 1 calc . .
C74 C -0.12582(18) 0.2736(3) -0.48495(15) 0.0459(6) Uani 1 d . .
N1 N 0.09423(13) 0.3022(2) 0.18891(12) 0.0413(5) Uani 1 d . .
N18 N 0.03629(12) 0.3307(2) 0.01583(12) 0.0378(4) Uani 1 d . .

loop_
_atom_site_aniso_label
_atom_site_aniso_U_11
_atom_site_aniso_U_22
_atom_site_aniso_U_33
_atom_site_aniso_U_23
_atom_site_aniso_U_13
_atom_site_aniso_U_12
C76A 0.060(3) 0.053(3) 0.047(3) -0.004(3) 0.015(2) -0.004(3)
C77A 0.094(5) 0.048(3) 0.049(3) 0.004(2) 0.029(3) -0.007(3)
C75A 0.068(4) 0.113(7) 0.038(3) 0.000(3) 0.024(3) 0.015(4)
C76B 0.094(6) 0.059(4) 0.047(3) -0.014(3) 0.020(3) 0.006(4)
C77B 0.050(4) 0.126(8) 0.040(3) 0.005(4) 0.016(3) 0.013(5)
C75B 0.073(5) 0.062(4) 0.063(4) 0.011(3) 0.030(3) -0.004(3)
C2 0.0405(13) 0.0386(12) 0.0448(13) -0.0055(10) 0.0165(10) 0.0037(10)
C3 0.0352(12) 0.0394(12) 0.0413(12) -0.0015(10) 0.0152(10) -0.0029(10)
C4 0.0357(12) 0.0331(11) 0.0475(13) 0.0019(9) 0.0178(10) -0.0012(9)
C20 0.0341(11) 0.0318(11) 0.0442(12) -0.0011(9) 0.0164(9) -0.0023(9)
C19 0.0350(11) 0.0305(11) 0.0433(12) -0.0037(9) 0.0176(10) -0.0028(9)
C30 0.0319(11) 0.0276(10) 0.0453(12) -0.0026(9) 0.0178(9) -0.0011(8)
C29 0.0331(11) 0.0307(11) 0.0462(12) -0.0005(9) 0.0189(9) -0.0016(9)
C15 0.0364(11) 0.0332(11) 0.0452(12) -0.0043(9) 0.0199(10) -0.0012(9)
C16 0.0350(12) 0.0340(11) 0.0452(12) -0.0005(9) 0.0191(10) -0.0015(9)
C17 0.0363(12) 0.0318(11) 0.0438(13) 0.0010(9) 0.0171(10) 0.0008(9)
C21 0.0382(12) 0.0307(11) 0.0494(13) 0.0023(9) 0.0198(10) 0.0043(9)
C28 0.0395(12) 0.0315(11) 0.0474(13) -0.0017(9) 0.0209(10) 0.0022(9)
C46 0.0382(12) 0.0315(11) 0.0439(12) -0.0018(9) 0.0191(10) -0.0010(9)
C47 0.0405(13) 0.0500(14) 0.0476(14) 0.0034(11) 0.0201(11) 0.0118(11)
C48 0.0439(13) 0.0514(15) 0.0476(13) -0.0013(11) 0.0231(11) 0.0070(11)
C49 0.0416(13) 0.0375(12) 0.0423(12) -0.0019(10) 0.0181(10) -0.0029(10)
C50 0.0397(12) 0.0415(13) 0.0477(13) 0.0039(10) 0.0177(10) 0.0068(10)
C51 0.0416(13) 0.0373(12) 0.0472(13) 0.0010(10) 0.0216(10) 0.0057(10)
C40 0.0398(12) 0.0349(11) 0.0422(12) 0.0002(9) 0.0177(10) -0.0013(10)
C45 0.0426(13) 0.0488(14) 0.0461(13) 0.0061(11) 0.0228(11) 0.0076(11)
C41 0.0459(15) 0.085(2) 0.0452(14) -0.0023(14) 0.0154(11) 0.0230(15)
C42 0.0502(16) 0.083(2) 0.0438(14) -0.0045(13) 0.0191(12) 0.0212(15)
C43 0.0423(13) 0.0344(11) 0.0426(13) 0.0016(9) 0.0170(10) 0.0006(10)
C44 0.0431(13) 0.0559(16) 0.0480(14) 0.0085(12) 0.0191(11) 0.0106(12)
C70 0.0486(14) 0.0417(13) 0.0436(13) 0.0009(10) 0.0193(11) -0.0005(11)
C73 0.081(2) 0.0619(18) 0.0457(15) 0.0090(13) 0.0164(14) 0.0135(16)
C72 0.0601(18) 0.109(3) 0.0468(15) 0.0045(16) 0.0263(14) -0.0037(18)
C71 0.076(2) 0.0536(17) 0.0511(15) -0.0049(13) 0.0211(14) -0.0083(15)
C74 0.0485(14) 0.0448(13) 0.0446(13) -0.0019(11) 0.0201(11) -0.0045(11)
N1 0.0426(11) 0.0367(11) 0.0420(11) -0.0049(8) 0.0155(9) 0.0028(8)
N18 0.0390(10) 0.0312(10) 0.0433(11) 0.0003(8) 0.0177(8) 0.0018(8)

loop_
_atom_type_symbol
_atom_type_description
_atom_type_scat_dispersion_real
_atom_type_scat_dispersion_imag
_atom_type_scat_source
C C 0.0181 0.0091 'International Tables Vol C Tables 4.2.6.8 and 6.1.1.4'
H H 0 0 'International Tables Vol C Tables 4.2.6.8 and 6.1.1.4'
N N 0.0311 0.018 'International Tables Vol C Tables 4.2.6.8 and 6.1.1.4'

loop_
_exptl_crystal_face_index_h
_exptl_crystal_face_index_k
_exptl_crystal_face_index_l
_exptl_crystal_face_perp_dist
9 0 -9 0.0214
-9 0 9 0.0214
5 -2 6 0.0325
5 1 7 0.0446
-5 0 -7 0.0564
-4 -3 -6 0.0639
-2 6 0 0.1101
10 -3 -5 0.0445

loop_
_geom_angle_atom_site_label_1
_geom_angle_atom_site_label_2
_geom_angle_atom_site_label_3
_geom_angle
N1 C2 C3 125.4(2)
C4 C3 C2 115.9(2)
C4 C3 C40 123.4(2)
C2 C3 C40 120.7(2)
C3 C4 C20 121.0(2)
C4 C20 C19 118.2(2)
C4 C20 C21 122.1(2)
C19 C20 C21 119.7(2)
N1 C19 C20 121.5(2)
N1 C19 C30 119.4(2)
C20 C19 C30 119.18(19)
N18 C30 C29 121.5(2)
N18 C30 C19 119.45(19)
C29 C30 C19 119.0(2)
C15 C29 C30 118.5(2)
C15 C29 C28 121.5(2)
C30 C29 C28 120.0(2)
C29 C15 C16 120.7(2)
C15 C16 C17 116.0(2)
C15 C16 C46 120.9(2)
C17 C16 C46 123.0(2)
N18 C17 C16 125.4(2)
C28 C21 C20 121.5(2)
C21 C28 C29 120.5(2)
C47 C46 C51 117.0(2)
C47 C46 C16 120.9(2)
C51 C46 C16 122.1(2)
C48 C47 C46 122.0(2)
C47 C48 C49 121.5(2)
C48 C49 C50 116.3(2)
C48 C49 C74 121.8(2)
C50 C49 C74 121.9(2)
C51 C50 C49 122.3(2)
C50 C51 C46 121.0(2)
C41 C40 C45 116.9(2)
C41 C40 C3 122.2(2)
C45 C40 C3 120.9(2)
C44 C45 C40 121.0(2)
C42 C41 C40 121.7(2)
C41 C42 C43 122.0(2)
C42 C43 C44 116.0(2)
C42 C43 C70 121.9(2)
C44 C43 C70 122.0(2)
C45 C44 C43 122.5(2)
C72 C70 C43 111.5(2)
C72 C70 C71 109.7(2)
C43 C70 C71 107.8(2)
C72 C70 C73 108.7(2)
C43 C70 C73 111.3(2)
C71 C70 C73 107.7(2)
C77B C74 C49 114.4(3)
C75A C74 C49 115.6(3)
C77B C74 C75B 112.9(5)
C49 C74 C75B 106.2(3)
C75A C74 C76A 111.0(4)
C49 C74 C76A 107.3(3)
C75A C74 C77A 109.6(4)
C49 C74 C77A 108.7(3)
C76A C74 C77A 104.1(4)
C77B C74 C76B 109.2(5)
C49 C74 C76B 109.0(3)
C75B C74 C76B 104.7(5)
C2 N1 C19 118.0(2)
C17 N18 C30 117.97(19)

loop_
_geom_bond_atom_site_label_1
_geom_bond_atom_site_label_2
_geom_bond_distance
C76A C74 1.567(6)
C77A C74 1.596(6)
C75A C74 1.458(6)
C76B C74 1.608(7)
C77B C74 1.444(7)
C75B C74 1.541(7)
C2 N1 1.314(3)
C2 C3 1.421(3)
C3 C4 1.382(3)
C3 C40 1.473(3)
C4 C20 1.394(3)
C20 C19 1.421(3)
C20 C21 1.430(3)
C19 N1 1.363(3)
C19 C30 1.440(3)
C30 N18 1.367(3)
C30 C29 1.419(3)
C29 C15 1.387(3)
C29 C28 1.438(3)
C15 C16 1.393(3)
C16 C17 1.419(3)
C16 C46 1.470(3)
C17 N18 1.313(3)
C21 C28 1.344(3)
C46 C47 1.392(3)
C46 C51 1.396(3)
C47 C48 1.379(3)
C48 C49 1.397(3)
C49 C50 1.398(3)
C49 C74 1.523(3)
C50 C51 1.380(3)
C40 C41 1.383(3)
C40 C45 1.396(3)
C45 C44 1.378(3)
C41 C42 1.380(3)
C42 C43 1.389(3)
C43 C44 1.390(3)
C43 C70 1.527(3)
C70 C72 1.525(4)
C70 C71 1.538(4)
C70 C73 1.542(4)
